data_7223416
loop_
_publ_author_name
'Luo, Ching-Zong'
'Parthasarathy, Gandeepan'
'Wu, Yun-Ching'
'Chen, Wei-Chen'
'Cheng, Chien Hong'

_publ_section_title
;
 Copper Promoted Synthesis of Substituted Quinolines from Benzylic Azides
 and Alkynes
;
_journal_name_full 'RSC Adv.'
_journal_paper_doi 10.1039/C5RA23065A
_journal_year 2015
_chemical_formula_moiety 'C25 H17 N'
_chemical_formula_sum 'C25 H17 N'
_chemical_formula_weight 331.40
_chemical_name_systematic
;
 ?
;
_space_group_IT_number 2
_symmetry_cell_setting triclinic
_symmetry_space_group_name_Hall '-P 1'
_symmetry_space_group_name_H-M 'P -1'
_atom_sites_solution_hydrogens geom
_atom_sites_solution_primary direct
_atom_sites_solution_secondary difmap
_audit_creation_method SHELXL-97
_audit_update_record
;
2015-08-15 deposited with the CCDC.
2015-12-02 downloaded from the CCDC.
;
_cell_angle_alpha 101.660(2)
_cell_angle_beta 94.005(2)
_cell_angle_gamma 111.536(2)
_cell_formula_units_Z 2
_cell_length_a 8.6366(11)
_cell_length_b 9.9502(13)
_cell_length_c 11.2433(15)
_cell_measurement_reflns_used 0
_cell_measurement_temperature 200(2)
_cell_measurement_theta_max 0
_cell_measurement_theta_min 0
_cell_volume 869.1(2)
_computing_molecular_graphics 'Ortep-3 for Windows (Farrugia, 1997)'
_computing_publication_material 'WinGX publication routines (Farrugia, 1999)'
_computing_structure_refinement 'SHELXL-97 (Sheldrick, 1997)'
_computing_structure_solution 'SHELXS-86 (Sheldrick, 1986)'
_diffrn_ambient_temperature 200(2)
_diffrn_measured_fraction_theta_full 0.997
_diffrn_measured_fraction_theta_max 0.997
_diffrn_radiation_monochromator graphite
_diffrn_radiation_source 'fine-focus sealed tube'
_diffrn_radiation_type MoK\a
_diffrn_radiation_wavelength 0.71073
_diffrn_reflns_av_R_equivalents 0.0266
_diffrn_reflns_av_sigmaI/netI 0.0290
_diffrn_reflns_limit_h_max 8
_diffrn_reflns_limit_h_min -10
_diffrn_reflns_limit_k_max 10
_diffrn_reflns_limit_k_min -11
_diffrn_reflns_limit_l_max 12
_diffrn_reflns_limit_l_min -13
_diffrn_reflns_number 7792
_diffrn_reflns_theta_full 25.09
_diffrn_reflns_theta_max 25.09
_diffrn_reflns_theta_min 1.87
_exptl_absorpt_coefficient_mu 0.073
_exptl_absorpt_correction_T_max 0.9706
_exptl_absorpt_correction_T_min 0.9445
_exptl_absorpt_correction_type multi-scan
_exptl_crystal_colour colorless
_exptl_crystal_density_diffrn 1.266
_exptl_crystal_density_method 'not measured'
_exptl_crystal_description prism
_exptl_crystal_F_000 348
_exptl_crystal_size_max 0.79
_exptl_crystal_size_mid 0.47
_exptl_crystal_size_min 0.41
_refine_diff_density_max 0.245
_refine_diff_density_min -0.330
_refine_diff_density_rms 0.098
_refine_ls_extinction_method none
_refine_ls_goodness_of_fit_ref 1.080
_refine_ls_hydrogen_treatment constr
_refine_ls_matrix_type full
_refine_ls_number_parameters 235
_refine_ls_number_reflns 3089
_refine_ls_number_restraints 0
_refine_ls_restrained_S_all 1.080
_refine_ls_R_factor_all 0.0533
_refine_ls_R_factor_gt 0.0420
_refine_ls_shift/su_max 0.000
_refine_ls_shift/su_mean 0.000
_refine_ls_structure_factor_coef Fsqd
_refine_ls_weighting_details 'calc w=1/[\s^2^(Fo^2^)+(0.0799P)^2^+0.0757P] where P=(Fo^2^+2Fc^2^)/3'
_refine_ls_weighting_scheme calc
_refine_ls_wR_factor_gt 0.1135
_refine_ls_wR_factor_ref 0.1314
_reflns_number_gt 2576
_reflns_number_total 3089
_reflns_threshold_expression >2sigma(I)
_cod_data_source_file c5ra23065a2.cif
_cod_data_source_block ch16647
_cod_database_code 7223416

loop_
_symmetry_equiv_pos_as_xyz
'x, y, z'
'-x, -y, -z'

loop_
_atom_site_label
_atom_site_type_symbol
_atom_site_fract_x
_atom_site_fract_y
_atom_site_fract_z
_atom_site_U_iso_or_equiv
_atom_site_adp_type
_atom_site_occupancy
_atom_site_symmetry_multiplicity
_atom_site_calc_flag
_atom_site_refinement_flags
C1 C 0.03504(16) 0.86147(14) 0.06458(12) 0.0327(3) Uani 1 1 d .
H1 H -0.0440 0.9073 0.0637 0.039 Uiso 1 1 calc R
C2 C 0.03196(15) 0.77851(13) 0.15275(11) 0.0303(3) Uani 1 1 d .
C3 C -0.09529(15) 0.76474(14) 0.23742(11) 0.0319(3) Uani 1 1 d .
C4 C -0.09782(18) 0.89183(15) 0.31503(13) 0.0421(4) Uani 1 1 d .
H4 H -0.0169 0.9872 0.3148 0.050 Uiso 1 1 calc R
C5 C -0.2178(2) 0.88037(18) 0.39289(14) 0.0515(4) Uani 1 1 d .
H5 H -0.2171 0.9678 0.4465 0.062 Uiso 1 1 calc R
C6 C -0.33767(18) 0.74341(19) 0.39287(13) 0.0504(4) Uani 1 1 d .
H6 H -0.4202 0.7362 0.4455 0.060 Uiso 1 1 calc R
C7 C -0.33724(17) 0.61632(17) 0.31576(13) 0.0457(4) Uani 1 1 d .
H7 H -0.4201 0.5216 0.3152 0.055 Uiso 1 1 calc R
C8 C -0.21641(16) 0.62651(15) 0.23932(12) 0.0371(3) Uani 1 1 d .
H8 H -0.2161 0.5384 0.1877 0.045 Uiso 1 1 calc R
C9 C 0.14864(15) 0.71229(13) 0.15584(11) 0.0292(3) Uani 1 1 d .
C10 C 0.15212(15) 0.62100(14) 0.24598(11) 0.0307(3) Uani 1 1 d .
C11 C 0.20628(17) 0.68660(16) 0.37103(12) 0.0400(3) Uani 1 1 d .
H11 H 0.2438 0.7916 0.4006 0.048 Uiso 1 1 calc R
C12 C 0.20553(19) 0.59885(19) 0.45264(13) 0.0509(4) Uani 1 1 d .
H12 H 0.2444 0.6443 0.5378 0.061 Uiso 1 1 calc R
C13 C 0.14865(18) 0.44576(19) 0.41087(15) 0.0509(4) Uani 1 1 d .
H13 H 0.1472 0.3861 0.4673 0.061 Uiso 1 1 calc R
C14 C 0.09398(18) 0.37980(16) 0.28705(14) 0.0445(4) Uani 1 1 d .
H14 H 0.0536 0.2745 0.2581 0.053 Uiso 1 1 calc R
C15 C 0.09810(16) 0.46745(14) 0.20489(13) 0.0372(3) Uani 1 1 d .
H15 H 0.0635 0.4219 0.1194 0.045 Uiso 1 1 calc R
C16 C 0.26532(15) 0.73377(13) 0.07176(11) 0.0295(3) Uani 1 1 d .
C17 C 0.39640(16) 0.67701(14) 0.07307(12) 0.0356(3) Uani 1 1 d .
H17 H 0.4060 0.6230 0.1319 0.043 Uiso 1 1 calc R
C18 C 0.50586(16) 0.69923(15) -0.00794(13) 0.0387(3) Uani 1 1 d .
H18 H 0.5921 0.6617 -0.0041 0.046 Uiso 1 1 calc R
C19 C 0.49516(16) 0.77791(14) -0.09956(12) 0.0360(3) Uani 1 1 d .
C20 C 0.60757(17) 0.79857(16) -0.18590(14) 0.0444(4) Uani 1 1 d .
H20 H 0.6916 0.7582 -0.1843 0.053 Uiso 1 1 calc R
C21 C 0.59729(18) 0.87571(17) -0.27176(14) 0.0477(4) Uani 1 1 d .
H21 H 0.6732 0.8878 -0.3297 0.057 Uiso 1 1 calc R
C22 C 0.47524(18) 0.93697(16) -0.27451(13) 0.0463(4) Uani 1 1 d .
H22 H 0.4696 0.9914 -0.3339 0.056 Uiso 1 1 calc R
C23 C 0.36323(17) 0.91889(15) -0.19187(12) 0.0383(3) Uani 1 1 d .
H23 H 0.2807 0.9608 -0.1947 0.046 Uiso 1 1 calc R
C24 C 0.37027(15) 0.83874(13) -0.10318(12) 0.0322(3) Uani 1 1 d .
C25 C 0.25506(15) 0.81765(13) -0.01429(11) 0.0296(3) Uani 1 1 d .
N1 N 0.13924(13) 0.88070(11) -0.01712(10) 0.0329(3) Uani 1 1 d .

loop_
_atom_site_aniso_label
_atom_site_aniso_U_11
_atom_site_aniso_U_22
_atom_site_aniso_U_33
_atom_site_aniso_U_23
_atom_site_aniso_U_13
_atom_site_aniso_U_12
C1 0.0315(6) 0.0329(7) 0.0389(7) 0.0107(5) 0.0069(5) 0.0171(5)
C2 0.0280(6) 0.0293(6) 0.0325(7) 0.0049(5) 0.0031(5) 0.0117(5)
C3 0.0288(6) 0.0407(7) 0.0313(7) 0.0111(5) 0.0025(5) 0.0185(5)
C4 0.0408(8) 0.0433(8) 0.0456(8) 0.0084(6) 0.0096(6) 0.0212(6)
C5 0.0518(9) 0.0680(10) 0.0427(9) 0.0045(7) 0.0105(7) 0.0367(8)
C6 0.0378(8) 0.0859(12) 0.0368(8) 0.0205(8) 0.0117(6) 0.0307(8)
C7 0.0335(7) 0.0620(9) 0.0411(8) 0.0215(7) 0.0056(6) 0.0136(7)
C8 0.0328(7) 0.0439(7) 0.0355(7) 0.0119(6) 0.0032(5) 0.0153(6)
C9 0.0283(6) 0.0270(6) 0.0294(7) 0.0033(5) 0.0006(5) 0.0101(5)
C10 0.0253(6) 0.0382(7) 0.0325(7) 0.0102(5) 0.0044(5) 0.0160(5)
C11 0.0352(7) 0.0478(8) 0.0349(7) 0.0082(6) 0.0049(6) 0.0151(6)
C12 0.0443(8) 0.0776(11) 0.0330(8) 0.0193(7) 0.0054(6) 0.0235(8)
C13 0.0424(8) 0.0735(11) 0.0545(10) 0.0394(8) 0.0142(7) 0.0292(8)
C14 0.0431(8) 0.0468(8) 0.0565(9) 0.0248(7) 0.0134(7) 0.0248(6)
C15 0.0387(7) 0.0396(7) 0.0383(7) 0.0123(6) 0.0051(6) 0.0195(6)
C16 0.0277(6) 0.0277(6) 0.0312(7) 0.0033(5) 0.0015(5) 0.0112(5)
C17 0.0338(7) 0.0364(7) 0.0388(7) 0.0075(5) 0.0031(6) 0.0175(6)
C18 0.0317(7) 0.0411(7) 0.0460(8) 0.0054(6) 0.0059(6) 0.0201(6)
C19 0.0300(7) 0.0332(7) 0.0381(8) -0.0006(5) 0.0060(5) 0.0097(5)
C20 0.0352(7) 0.0469(8) 0.0458(9) 0.0007(7) 0.0120(6) 0.0147(6)
C21 0.0404(8) 0.0530(9) 0.0393(8) 0.0030(7) 0.0160(6) 0.0091(7)
C22 0.0454(8) 0.0477(8) 0.0382(8) 0.0112(6) 0.0100(6) 0.0088(7)
C23 0.0361(7) 0.0380(7) 0.0381(8) 0.0094(6) 0.0073(6) 0.0110(6)
C24 0.0291(7) 0.0284(6) 0.0330(7) 0.0019(5) 0.0041(5) 0.0075(5)
C25 0.0276(6) 0.0264(6) 0.0322(7) 0.0035(5) 0.0030(5) 0.0098(5)
N1 0.0326(6) 0.0318(6) 0.0378(6) 0.0102(4) 0.0073(5) 0.0155(5)

loop_
_atom_type_symbol
_atom_type_description
_atom_type_scat_dispersion_real
_atom_type_scat_dispersion_imag
_atom_type_scat_source
C C 0.0033 0.0016 'International Tables Vol C Tables 4.2.6.8 and 6.1.1.4'
H H 0.0000 0.0000 'International Tables Vol C Tables 4.2.6.8 and 6.1.1.4'
N N 0.0061 0.0033 'International Tables Vol C Tables 4.2.6.8 and 6.1.1.4'

loop_
_geom_angle_atom_site_label_1
_geom_angle_atom_site_label_2
_geom_angle_atom_site_label_3
_geom_angle
N1 C1 C2 125.18(11)
N1 C1 H1 117.4
C2 C1 H1 117.4
C9 C2 C1 117.90(12)
C9 C2 C3 123.15(12)
C1 C2 C3 118.94(11)
C4 C3 C8 118.36(12)
C4 C3 C2 120.08(11)
C8 C3 C2 121.54(11)
C5 C4 C3 120.53(13)
C5 C4 H4 119.7
C3 C4 H4 119.7
C6 C5 C4 120.48(13)
C6 C5 H5 119.8
C4 C5 H5 119.8
C5 C6 C7 119.60(13)
C5 C6 H6 120.2
C7 C6 H6 120.2
C6 C7 C8 120.30(14)
C6 C7 H7 119.9
C8 C7 H7 119.9
C7 C8 C3 120.72(13)
C7 C8 H8 119.6
C3 C8 H8 119.6
C2 C9 C16 118.50(12)
C2 C9 C10 121.08(11)
C16 C9 C10 120.42(11)
C15 C10 C11 118.97(12)
C15 C10 C9 119.68(11)
C11 C10 C9 121.35(12)
C12 C11 C10 120.05(13)
C12 C11 H11 120.0
C10 C11 H11 120.0
C13 C12 C11 120.45(14)
C13 C12 H12 119.8
C11 C12 H12 119.8
C12 C13 C14 119.84(14)
C12 C13 H13 120.1
C14 C13 H13 120.1
C13 C14 C15 119.86(14)
C13 C14 H14 120.1
C15 C14 H14 120.1
C14 C15 C10 120.81(13)
C14 C15 H15 119.6
C10 C15 H15 119.6
C25 C16 C9 118.70(11)
C25 C16 C17 118.95(12)
C9 C16 C17 122.33(12)
C18 C17 C16 121.08(13)
C18 C17 H17 119.5
C16 C17 H17 119.5
C17 C18 C19 121.61(12)
C17 C18 H18 119.2
C19 C18 H18 119.2
C20 C19 C24 118.87(13)
C20 C19 C18 121.62(13)
C24 C19 C18 119.51(12)
C21 C20 C19 120.96(14)
C21 C20 H20 119.5
C19 C20 H20 119.5
C20 C21 C22 120.16(13)
C20 C21 H21 119.9
C22 C21 H21 119.9
C23 C22 C21 120.53(15)
C23 C22 H22 119.7
C21 C22 H22 119.7
C22 C23 C24 120.40(13)
C22 C23 H23 119.8
C24 C23 H23 119.8
C23 C24 C19 119.08(12)
C23 C24 C25 122.10(12)
C19 C24 C25 118.81(12)
N1 C25 C16 122.21(11)
N1 C25 C24 117.84(12)
C16 C25 C24 119.95(11)
C1 N1 C25 117.48(11)

loop_
_geom_bond_atom_site_label_1
_geom_bond_atom_site_label_2
_geom_bond_distance
C1 N1 1.3230(16)
C1 C2 1.4083(18)
C1 H1 0.9500
C2 C9 1.3938(18)
C2 C3 1.4903(17)
C3 C4 1.3921(18)
C3 C8 1.3947(18)
C4 C5 1.391(2)
C4 H4 0.9500
C5 C6 1.376(2)
C5 H5 0.9500
C6 C7 1.383(2)
C6 H6 0.9500
C7 C8 1.3859(19)
C7 H7 0.9500
C8 H8 0.9500
C9 C16 1.4182(17)
C9 C10 1.4970(17)
C10 C15 1.3880(18)
C10 C11 1.3909(18)
C11 C12 1.387(2)
C11 H11 0.9500
C12 C13 1.383(2)
C12 H12 0.9500
C13 C14 1.379(2)
C13 H13 0.9500
C14 C15 1.3867(18)
C14 H14 0.9500
C15 H15 0.9500
C16 C25 1.4175(18)
C16 C17 1.4392(18)
C17 C18 1.3492(18)
C17 H17 0.9500
C18 C19 1.4312(19)
C18 H18 0.9500
C19 C20 1.4118(19)
C19 C24 1.4193(19)
C20 C21 1.366(2)
C20 H20 0.9500
C21 C22 1.399(2)
C21 H21 0.9500
C22 C23 1.3772(19)
C22 H22 0.9500
C23 C24 1.4081(19)
C23 H23 0.9500
C24 C25 1.4503(18)
C25 N1 1.3636(16)
